data_7010286
loop_
_publ_author_name
'Ainscough, Eric W.'
'Brodie, Andrew M.'
'Burrell, Anthony K.'
'Freeman, Graham H.'
'Jameson, Geoffrey B.'
'Bowmaker, Graham A.'
'Hanna, John V.'
'Healy, Peter C.'

_publ_section_title
;
 Structural and spectroscopic studies on three- and two-co-ordinate
 copper(I) halide tribenzylphosphine complexes
;
_journal_issue 2
_journal_name_full 'Journal of the Chemical Society, Dalton Transactions'
_journal_page_first 144
_journal_paper_doi 10.1039/b007698h
_journal_year 2001
_chemical_formula_moiety 'C42 H42 Br Cu P2'
_chemical_formula_sum 'C42 H42 Br Cu P2'
_chemical_formula_weight 752.15
_chemical_name_systematic
; 
 ? 
;
_space_group_IT_number 14
_symmetry_cell_setting monoclinic
_symmetry_space_group_name_Hall '-P 2yn'
_symmetry_space_group_name_H-M 'P 1 21/n 1'
_atom_sites_solution_hydrogens geom
_atom_sites_solution_primary direct
_atom_sites_solution_secondary difmap
_audit_creation_method SHELXL-97
_cell_angle_alpha 90.00
_cell_angle_beta 100.9860(10)
_cell_angle_gamma 90.00
_cell_formula_units_Z 8
_cell_length_a 22.7747(4)
_cell_length_b 14.4082(2)
_cell_length_c 23.4308(5)
_cell_measurement_reflns_used 8192
_cell_measurement_temperature 291(2)
_cell_measurement_theta_max 27.52
_cell_measurement_theta_min 1.14
_cell_volume 7547.7(2)
_computing_cell_refinement 'Bruker SMART'
_computing_data_collection 'Bruker SMART'
_computing_data_reduction 'Bruker SHELXTL'
_computing_molecular_graphics 'XPMA (Zsolnai, 1994)'
_computing_publication_material 'SHELXL-97 (Sheldrick, 1997)'
_computing_structure_refinement 'SHELXL-97 (Sheldrick, 1997)'
_computing_structure_solution 'SHELXS-97 (Sheldrick, 1990)'
_diffrn_ambient_temperature 291(2)
_diffrn_measured_fraction_theta_full 0.000
_diffrn_measured_fraction_theta_max 0.956
_diffrn_measurement_device_type 'Siemens SMART CCD area-detector'
_diffrn_measurement_method '\w scans'
_diffrn_radiation_monochromator graphite
_diffrn_radiation_source 'fine-focus sealed tube'
_diffrn_radiation_type MoK\a
_diffrn_radiation_wavelength 0.71073
_diffrn_reflns_av_R_equivalents 0.0205
_diffrn_reflns_av_sigmaI/netI 0.0278
_diffrn_reflns_limit_h_max 18
_diffrn_reflns_limit_h_min -29
_diffrn_reflns_limit_k_max 17
_diffrn_reflns_limit_k_min -18
_diffrn_reflns_limit_l_max 30
_diffrn_reflns_limit_l_min -28
_diffrn_reflns_number 43932
_diffrn_reflns_theta_full 0.50
_diffrn_reflns_theta_max 27.52
_diffrn_reflns_theta_min 1.14
_exptl_absorpt_coefficient_mu 1.750
_exptl_absorpt_correction_T_max 0.5412
_exptl_absorpt_correction_T_min 0.4462
_exptl_absorpt_correction_type multi-scan
_exptl_absorpt_process_details '(Blessing, 1995)'
_exptl_crystal_colour colorless
_exptl_crystal_density_diffrn 1.324
_exptl_crystal_density_method 'not measured'
_exptl_crystal_description cube
_exptl_crystal_F_000 3104
_exptl_crystal_size_max 0.55
_exptl_crystal_size_mid 0.48
_exptl_crystal_size_min 0.40
_refine_diff_density_max 0.590
_refine_diff_density_min -0.534
_refine_diff_density_rms 0.047
_refine_ls_extinction_method none
_refine_ls_goodness_of_fit_ref 1.069
_refine_ls_hydrogen_treatment mixed
_refine_ls_matrix_type full
_refine_ls_number_parameters 829
_refine_ls_number_reflns 16605
_refine_ls_number_restraints 0
_refine_ls_restrained_S_all 1.069
_refine_ls_R_factor_all 0.0668
_refine_ls_R_factor_gt 0.0388
_refine_ls_shift/su_max 0.002
_refine_ls_shift/su_mean 0.000
_refine_ls_structure_factor_coef Fsqd
_refine_ls_weighting_details 'calc w=1/[\s^2^(Fo^2^)+(0.0275P)^2^+5.1594P] where P=(Fo^2^+2Fc^2^)/3'
_refine_ls_weighting_scheme calc
_refine_ls_wR_factor_gt 0.0776
_refine_ls_wR_factor_ref 0.0938
_reflns_number_gt 11972
_reflns_number_total 16605
_reflns_threshold_expression >2sigma(I)
_cod_data_source_file b007698h.txt
_cod_data_source_block cup2br
_cod_original_sg_symbol_H-M P21/n
_cod_database_code 7010286

loop_
_symmetry_equiv_pos_as_xyz
'x, y, z'
'-x+1/2, y+1/2, -z+1/2'
'-x, -y, -z'
'x-1/2, -y-1/2, z-1/2'

loop_
_atom_site_label
_atom_site_type_symbol
_atom_site_fract_x
_atom_site_fract_y
_atom_site_fract_z
_atom_site_U_iso_or_equiv
_atom_site_adp_type
_atom_site_occupancy
_atom_site_symmetry_multiplicity
_atom_site_calc_flag
_atom_site_refinement_flags
_atom_site_disorder_assembly
_atom_site_disorder_group
Cu2 Cu 0.339384(14) 0.23570(2) 0.353012(13) 0.04842(8) Uani 1 1 d . . .
Br2 Br 0.316260(17) 0.39430(2) 0.326605(15) 0.07494(11) Uani 1 1 d . . .
P32 P 0.40524(3) 0.23788(5) 0.43787(3) 0.04704(15) Uani 1 1 d . . .
P42 P 0.28696(3) 0.13403(5) 0.29110(3) 0.04523(15) Uani 1 1 d . . .
C31 C 0.46454(13) 0.1504(2) 0.45409(12) 0.0556(7) Uani 1 1 d . . .
H31A H 0.4915 0.1675 0.4898 0.067 Uiso 1 1 calc R . .
H31B H 0.4467 0.0911 0.4606 0.067 Uiso 1 1 calc R . .
C311 C 0.50021(13) 0.1392(2) 0.40634(13) 0.0588(7) Uani 1 1 d . . .
C312 C 0.55737(15) 0.1747(3) 0.41213(17) 0.0820(10) Uani 1 1 d . . .
H31C H 0.5746 0.2056 0.4461 0.098 Uiso 1 1 calc R . .
C313 C 0.58937(19) 0.1646(4) 0.3677(2) 0.1103(15) Uani 1 1 d . . .
H31D H 0.6277 0.1892 0.3718 0.132 Uiso 1 1 calc R . .
C314 C 0.5647(2) 0.1187(4) 0.3182(2) 0.1146(17) Uani 1 1 d . . .
H31E H 0.5862 0.1125 0.2884 0.138 Uiso 1 1 calc R . .
C315 C 0.5086(2) 0.0817(3) 0.31178(18) 0.1027(13) Uani 1 1 d . . .
H31F H 0.4922 0.0494 0.2782 0.123 Uiso 1 1 calc R . .
C316 C 0.47639(17) 0.0928(2) 0.35594(15) 0.0773(9) Uani 1 1 d . . .
H31G H 0.4380 0.0684 0.3514 0.093 Uiso 1 1 calc R . .
C32 C 0.44560(14) 0.34973(19) 0.44902(12) 0.0601(7) Uani 1 1 d . . .
H32A H 0.4750 0.3504 0.4240 0.072 Uiso 1 1 calc R . .
H32G H 0.4171 0.3988 0.4357 0.072 Uiso 1 1 calc R . .
C321 C 0.47747(14) 0.37412(19) 0.50983(13) 0.0613(8) Uani 1 1 d . . .
C322 C 0.53775(16) 0.3604(2) 0.52808(16) 0.0790(10) Uani 1 1 d . . .
H32B H 0.5600 0.3341 0.5028 0.095 Uiso 1 1 calc R . .
C323 C 0.5661(2) 0.3854(3) 0.5841(2) 0.1029(14) Uani 1 1 d . . .
H32C H 0.6070 0.3758 0.5959 0.124 Uiso 1 1 calc R . .
C324 C 0.5341(3) 0.4238(3) 0.62161(18) 0.1040(15) Uani 1 1 d . . .
H32D H 0.5531 0.4400 0.6590 0.125 Uiso 1 1 calc R . .
C325 C 0.4749(2) 0.4384(3) 0.60433(17) 0.1002(13) Uani 1 1 d . . .
H32E H 0.4530 0.4650 0.6299 0.120 Uiso 1 1 calc R . .
C326 C 0.44649(18) 0.4141(2) 0.54898(15) 0.0799(10) Uani 1 1 d . . .
H32F H 0.4056 0.4247 0.5377 0.096 Uiso 1 1 calc R . .
C33 C 0.36940(13) 0.2297(2) 0.50185(12) 0.0581(7) Uani 1 1 d . . .
H33A H 0.4004 0.2274 0.5365 0.070 Uiso 1 1 calc R . .
H33B H 0.3462 0.2856 0.5040 0.070 Uiso 1 1 calc R . .
C331 C 0.32905(13) 0.1469(2) 0.50179(11) 0.0525(6) Uani 1 1 d . . .
C332 C 0.34566(15) 0.0708(2) 0.53734(13) 0.0688(8) Uani 1 1 d . . .
H33G H 0.3835 0.0684 0.5607 0.083 Uiso 1 1 calc R . .
C333 C 0.30562(19) -0.0021(2) 0.53811(16) 0.0835(11) Uani 1 1 d . . .
H33F H 0.3168 -0.0528 0.5623 0.100 Uiso 1 1 calc R . .
C334 C 0.24988(18) 0.0004(3) 0.50356(17) 0.0839(10) Uani 1 1 d . . .
H33E H 0.2232 -0.0482 0.5045 0.101 Uiso 1 1 calc R . .
C335 C 0.23362(15) 0.0744(3) 0.46783(16) 0.0768(9) Uani 1 1 d . . .
H33D H 0.1960 0.0759 0.4440 0.092 Uiso 1 1 calc R . .
C336 C 0.27254(13) 0.1469(2) 0.46693(13) 0.0635(8) Uani 1 1 d . . .
H33C H 0.2608 0.1970 0.4424 0.076 Uiso 1 1 calc R . .
C41 C 0.21120(12) 0.1743(2) 0.25850(11) 0.0561(7) Uani 1 1 d . . .
H41A H 0.2141 0.2353 0.2417 0.067 Uiso 1 1 calc R . .
H41B H 0.1943 0.1325 0.2272 0.067 Uiso 1 1 calc R . .
C411 C 0.16944(12) 0.1795(2) 0.30130(12) 0.0551(7) Uani 1 1 d . . .
C412 C 0.17085(14) 0.2547(2) 0.33815(13) 0.0646(8) Uani 1 1 d . . .
H41F H 0.1979 0.3027 0.3369 0.077 Uiso 1 1 calc R . .
C413 C 0.13163(17) 0.2586(3) 0.37716(15) 0.0846(11) Uani 1 1 d . . .
H41E H 0.1323 0.3095 0.4017 0.101 Uiso 1 1 calc R . .
C414 C 0.09189(17) 0.1872(4) 0.37933(18) 0.0967(14) Uani 1 1 d . . .
H41D H 0.0657 0.1899 0.4053 0.116 Uiso 1 1 calc R . .
C145 C 0.09103(16) 0.1126(4) 0.34329(19) 0.0968(13) Uani 1 1 d . . .
H14A H 0.0644 0.0642 0.3449 0.116 Uiso 1 1 calc R . .
C416 C 0.12948(14) 0.1085(3) 0.30442(15) 0.0757(9) Uani 1 1 d . . .
H41C H 0.1285 0.0573 0.2801 0.091 Uiso 1 1 calc R . .
C42 C 0.31837(14) 0.11333(19) 0.22536(11) 0.0555(7) Uani 1 1 d . . .
H42A H 0.3566 0.0822 0.2364 0.067 Uiso 1 1 calc R . .
H42B H 0.2918 0.0721 0.1997 0.067 Uiso 1 1 calc R . .
C421 C 0.32716(13) 0.20072(19) 0.19270(11) 0.0530(7) Uani 1 1 d . . .
C422 C 0.38061(15) 0.2477(2) 0.20346(14) 0.0695(8) Uani 1 1 d . . .
H42C H 0.4114 0.2263 0.2324 0.083 Uiso 1 1 calc R . .
C423 C 0.3895(2) 0.3263(3) 0.17208(18) 0.0898(11) Uani 1 1 d . . .
H42D H 0.4263 0.3566 0.1796 0.108 Uiso 1 1 calc R . .
C424 C 0.3443(2) 0.3592(3) 0.13023(17) 0.0849(11) Uani 1 1 d . . .
H42G H 0.3503 0.4119 0.1092 0.102 Uiso 1 1 calc R . .
C425 C 0.29062(18) 0.3151(2) 0.11925(14) 0.0732(9) Uani 1 1 d . . .
H42E H 0.2597 0.3383 0.0912 0.088 Uiso 1 1 calc R . .
C426 C 0.28193(15) 0.2356(2) 0.14991(12) 0.0628(8) Uani 1 1 d . . .
H42F H 0.2453 0.2052 0.1417 0.075 Uiso 1 1 calc R . .
C43 C 0.27200(12) 0.01503(18) 0.31321(12) 0.0526(6) Uani 1 1 d . . .
H43G H 0.2490 0.0183 0.3440 0.063 Uiso 1 1 calc R . .
H43H H 0.2476 -0.0163 0.2804 0.063 Uiso 1 1 calc R . .
C431 C 0.32698(13) -0.04209(18) 0.33411(12) 0.0533(7) Uani 1 1 d . . .
C432 C 0.35340(16) -0.0925(2) 0.29567(14) 0.0700(9) Uani 1 1 d . . .
H43A H 0.3368 -0.0914 0.2562 0.084 Uiso 1 1 calc R . .
C433 C 0.40426(18) -0.1446(2) 0.31530(19) 0.0888(11) Uani 1 1 d . . .
H43B H 0.4217 -0.1782 0.2890 0.107 Uiso 1 1 calc R . .
C434 C 0.42916(19) -0.1468(3) 0.3740(2) 0.0962(13) Uani 1 1 d . . .
H43C H 0.4637 -0.1811 0.3872 0.115 Uiso 1 1 calc R . .
C435 C 0.40262(18) -0.0983(3) 0.41224(17) 0.0867(11) Uani 1 1 d . . .
H43D H 0.4188 -0.1006 0.4518 0.104 Uiso 1 1 calc R . .
C436 C 0.35226(15) -0.0462(2) 0.39285(13) 0.0647(8) Uani 1 1 d . . .
H43E H 0.3349 -0.0131 0.4194 0.078 Uiso 1 1 calc R . .
Cu1 Cu 0.796173(15) 0.35340(2) 0.352246(14) 0.05229(9) Uani 1 1 d . . .
Br1 Br 0.755782(16) 0.19941(2) 0.336389(16) 0.07273(10) Uani 1 1 d . . .
P11 P 0.86911(3) 0.32960(5) 0.42988(3) 0.04474(15) Uani 1 1 d . . .
P12 P 0.76398(4) 0.46473(5) 0.28894(3) 0.05378(17) Uani 1 1 d . . .
C11 C 0.83496(12) 0.2858(2) 0.48951(12) 0.0554(7) Uani 1 1 d . . .
H11A H 0.8161 0.2265 0.4784 0.066 Uiso 1 1 calc R . .
H11B H 0.8659 0.2761 0.5236 0.066 Uiso 1 1 calc R . .
C111 C 0.78903(13) 0.3523(2) 0.50429(12) 0.0551(7) Uani 1 1 d . . .
C112 C 0.73097(14) 0.3516(2) 0.47287(16) 0.0750(9) Uani 1 1 d . . .
H11C H 0.7202 0.3104 0.4421 0.090 Uiso 1 1 calc R . .
C113 C 0.68880(17) 0.4123(3) 0.4875(2) 0.0987(13) Uani 1 1 d . . .
H11D H 0.6498 0.4119 0.4664 0.118 Uiso 1 1 calc R . .
C114 C 0.7048(2) 0.4730(3) 0.5330(2) 0.0954(12) Uani 1 1 d . . .
H11E H 0.6763 0.5130 0.5430 0.114 Uiso 1 1 calc R . .
C115 C 0.76146(19) 0.4753(3) 0.56344(16) 0.0813(10) Uani 1 1 d . . .
H11F H 0.7719 0.5171 0.5939 0.098 Uiso 1 1 calc R . .
C116 C 0.80390(15) 0.4153(2) 0.54925(13) 0.0652(8) Uani 1 1 d . . .
H11G H 0.8429 0.4174 0.5702 0.078 Uiso 1 1 calc R . .
C12 C 0.91850(13) 0.23331(19) 0.41613(12) 0.0547(7) Uani 1 1 d . . .
H12A H 0.8969 0.1954 0.3848 0.066 Uiso 1 1 calc R . .
H12B H 0.9527 0.2596 0.4028 0.066 Uiso 1 1 calc R . .
C121 C 0.94101(13) 0.17127(19) 0.46736(13) 0.0564(7) Uani 1 1 d . . .
C122 C 0.91164(15) 0.0884(2) 0.47319(16) 0.0709(9) Uani 1 1 d . . .
H12C H 0.8796 0.0704 0.4445 0.085 Uiso 1 1 calc R . .
C123 C 0.92977(19) 0.0318(3) 0.5217(2) 0.0879(12) Uani 1 1 d . . .
H12D H 0.9098 -0.0235 0.5254 0.105 Uiso 1 1 calc R . .
C124 C 0.9768(2) 0.0580(3) 0.5635(2) 0.0964(14) Uani 1 1 d . . .
H12E H 0.9892 0.0202 0.5957 0.116 Uiso 1 1 calc R . .
C125 C 1.00577(17) 0.1392(3) 0.55854(17) 0.0889(11) Uani 1 1 d . . .
H12F H 1.0375 0.1570 0.5876 0.107 Uiso 1 1 calc R . .
C126 C 0.98848(14) 0.1954(2) 0.51060(15) 0.0698(8) Uani 1 1 d . . .
H12G H 1.0091 0.2502 0.5074 0.084 Uiso 1 1 calc R . .
C13 C 0.92084(12) 0.41834(19) 0.46767(11) 0.0513(6) Uani 1 1 d . . .
H13A H 0.8979 0.4630 0.4853 0.062 Uiso 1 1 calc R . .
H13B H 0.9487 0.3885 0.4987 0.062 Uiso 1 1 calc R . .
C131 C 0.95603(12) 0.46963(18) 0.42948(11) 0.0491(6) Uani 1 1 d . . .
C132 C 0.93500(14) 0.5524(2) 0.40375(13) 0.0610(7) Uani 1 1 d . . .
H13C H 0.8986 0.5759 0.4098 0.073 Uiso 1 1 calc R . .
C133 C 0.96727(18) 0.6010(2) 0.36903(15) 0.0770(9) Uani 1 1 d . . .
H13D H 0.9527 0.6570 0.3523 0.092 Uiso 1 1 calc R . .
C134 C 1.02058(18) 0.5670(3) 0.35918(15) 0.0794(10) Uani 1 1 d . . .
H13E H 1.0422 0.5997 0.3359 0.095 Uiso 1 1 calc R . .
C135 C 1.04190(15) 0.4846(3) 0.38377(15) 0.0741(9) Uani 1 1 d . . .
H13F H 1.0777 0.4607 0.3766 0.089 Uiso 1 1 calc R . .
C136 C 1.01043(13) 0.4365(2) 0.41930(13) 0.0602(7) Uani 1 1 d . . .
H13G H 1.0259 0.3813 0.4366 0.072 Uiso 1 1 calc R . .
C21 C 0.70692(16) 0.4340(2) 0.22453(13) 0.0728(9) Uani 1 1 d . . .
H21A H 0.7104 0.4764 0.1932 0.087 Uiso 1 1 calc R . .
H21B H 0.7152 0.3720 0.2120 0.087 Uiso 1 1 calc R . .
C211 C 0.64435(16) 0.4367(2) 0.23461(14) 0.0707(9) Uani 1 1 d . . .
C212 C 0.6080(2) 0.5133(3) 0.21786(19) 0.1104(16) Uani 1 1 d . . .
H21G H 0.6226 0.5623 0.1988 0.133 Uiso 1 1 calc R . .
C213 C 0.5510(3) 0.5180(4) 0.2289(3) 0.144(3) Uani 1 1 d . . .
H21F H 0.5281 0.5709 0.2183 0.172 Uiso 1 1 calc R . .
C214 C 0.5281(2) 0.4477(5) 0.2548(2) 0.128(2) Uani 1 1 d . . .
H21E H 0.4890 0.4508 0.2609 0.154 Uiso 1 1 calc R . .
C215 C 0.5627(2) 0.3708(4) 0.2723(2) 0.1111(14) Uani 1 1 d . . .
H21D H 0.5473 0.3222 0.2910 0.133 Uiso 1 1 calc R . .
C216 C 0.62073(17) 0.3659(3) 0.26204(17) 0.0847(10) Uani 1 1 d . . .
H21C H 0.6439 0.3138 0.2740 0.102 Uiso 1 1 calc R . .
C22 C 0.82687(14) 0.49963(19) 0.25489(13) 0.0627(8) Uani 1 1 d . . .
H22A H 0.8121 0.5376 0.2210 0.075 Uiso 1 1 calc R . .
H22B H 0.8547 0.5367 0.2821 0.075 Uiso 1 1 calc R . .
C221 C 0.85891(15) 0.4164(2) 0.23696(12) 0.0611(8) Uani 1 1 d . . .
C222 C 0.83845(19) 0.3711(3) 0.18468(14) 0.0844(11) Uani 1 1 d . . .
H22C H 0.8051 0.3937 0.1593 0.101 Uiso 1 1 calc R . .
C223 C 0.8671(2) 0.2928(3) 0.16989(19) 0.1051(14) Uani 1 1 d . . .
H22D H 0.8521 0.2620 0.1353 0.126 Uiso 1 1 calc R . .
C224 C 0.9173(3) 0.2605(3) 0.2057(2) 0.1140(17) Uani 1 1 d . . .
H22E H 0.9371 0.2087 0.1950 0.137 Uiso 1 1 calc R . .
C225 C 0.9386(2) 0.3044(3) 0.25745(18) 0.1014(13) Uani 1 1 d . . .
H22F H 0.9725 0.2821 0.2821 0.122 Uiso 1 1 calc R . .
C226 C 0.90932(17) 0.3820(2) 0.27277(15) 0.0781(10) Uani 1 1 d . . .
H22G H 0.9239 0.4115 0.3079 0.094 Uiso 1 1 calc R . .
C23 C 0.73233(14) 0.57389(19) 0.31021(13) 0.0624(8) Uani 1 1 d . . .
H23A H 0.7242 0.6140 0.2764 0.075 Uiso 1 1 calc R . .
H23G H 0.6943 0.5601 0.3212 0.075 Uiso 1 1 calc R . .
C231 C 0.77008(13) 0.62698(19) 0.35915(13) 0.0574(7) Uani 1 1 d . . .
C232 C 0.80341(15) 0.7019(2) 0.34740(14) 0.0694(8) Uani 1 1 d . . .
H23F H 0.8051 0.7163 0.3091 0.083 Uiso 1 1 calc R . .
C233 C 0.83428(17) 0.7558(2) 0.39184(17) 0.0828(10) Uani 1 1 d . . .
H23E H 0.8561 0.8068 0.3832 0.099 Uiso 1 1 calc R . .
C234 C 0.83301(18) 0.7345(3) 0.44860(18) 0.0893(12) Uani 1 1 d . . .
H23D H 0.8536 0.7712 0.4785 0.107 Uiso 1 1 calc R . .
C235 C 0.80148(19) 0.6596(3) 0.46089(16) 0.0903(11) Uani 1 1 d . . .
H23C H 0.8012 0.6445 0.4994 0.108 Uiso 1 1 calc R . .
C236 C 0.76976(16) 0.6053(2) 0.41672(14) 0.0741(9) Uani 1 1 d . . .
H23B H 0.7482 0.5543 0.4257 0.089 Uiso 1 1 calc R . .

loop_
_atom_site_aniso_label
_atom_site_aniso_U_11
_atom_site_aniso_U_22
_atom_site_aniso_U_33
_atom_site_aniso_U_23
_atom_site_aniso_U_13
_atom_site_aniso_U_12
Cu2 0.05240(18) 0.04848(18) 0.04285(16) -0.00199(14) 0.00526(13) 0.00224(14)
Br2 0.0959(3) 0.04979(17) 0.0691(2) 0.00104(15) -0.00977(17) 0.01049(16)
P32 0.0494(4) 0.0480(4) 0.0419(3) 0.0010(3) 0.0042(3) -0.0013(3)
P42 0.0507(4) 0.0440(3) 0.0393(3) 0.0007(3) 0.0045(3) 0.0027(3)
C31 0.0565(16) 0.0576(16) 0.0505(15) 0.0072(13) 0.0046(13) 0.0041(13)
C311 0.0526(16) 0.0611(17) 0.0629(17) 0.0132(14) 0.0113(14) 0.0124(14)
C312 0.057(2) 0.096(3) 0.093(3) 0.011(2) 0.0153(18) 0.0053(18)
C313 0.068(3) 0.132(4) 0.140(4) 0.031(3) 0.044(3) 0.015(3)
C314 0.112(4) 0.129(4) 0.122(4) 0.022(3) 0.073(3) 0.041(3)
C315 0.121(4) 0.112(3) 0.083(3) -0.009(2) 0.040(3) 0.023(3)
C316 0.079(2) 0.083(2) 0.073(2) -0.0065(18) 0.0235(18) 0.0036(19)
C32 0.0671(19) 0.0515(16) 0.0579(16) 0.0070(13) 0.0027(14) -0.0078(14)
C321 0.073(2) 0.0453(15) 0.0593(17) 0.0060(13) -0.0029(15) -0.0172(14)
C322 0.070(2) 0.077(2) 0.085(2) 0.0013(19) 0.0018(18) -0.0189(18)
C323 0.088(3) 0.091(3) 0.110(3) 0.006(3) -0.030(3) -0.024(2)
C324 0.140(4) 0.088(3) 0.070(2) -0.002(2) -0.017(3) -0.039(3)
C325 0.127(4) 0.089(3) 0.081(3) -0.027(2) 0.013(3) -0.036(3)
C326 0.089(3) 0.067(2) 0.079(2) -0.0175(18) 0.0046(19) -0.0078(18)
C33 0.0634(18) 0.0606(17) 0.0508(15) -0.0110(13) 0.0121(13) -0.0058(14)
C331 0.0578(16) 0.0586(16) 0.0437(14) -0.0048(12) 0.0162(12) 0.0008(13)
C332 0.072(2) 0.079(2) 0.0535(17) 0.0056(16) 0.0072(15) 0.0001(17)
C333 0.116(3) 0.067(2) 0.072(2) 0.0145(17) 0.028(2) 0.000(2)
C334 0.083(3) 0.083(3) 0.093(3) -0.011(2) 0.033(2) -0.022(2)
C335 0.0560(19) 0.090(3) 0.086(2) -0.011(2) 0.0169(17) -0.0032(18)
C336 0.0570(18) 0.0666(19) 0.0668(18) -0.0026(15) 0.0115(15) 0.0063(15)
C41 0.0547(16) 0.0654(17) 0.0447(14) 0.0078(13) 0.0008(12) 0.0087(14)
C411 0.0445(15) 0.0671(18) 0.0494(15) 0.0119(14) -0.0016(12) 0.0069(13)
C412 0.0616(18) 0.0678(19) 0.0644(18) 0.0131(16) 0.0120(15) 0.0155(15)
C413 0.086(3) 0.101(3) 0.069(2) 0.013(2) 0.0201(19) 0.039(2)
C414 0.058(2) 0.154(4) 0.083(3) 0.041(3) 0.025(2) 0.027(3)
C145 0.051(2) 0.145(4) 0.091(3) 0.033(3) 0.005(2) -0.013(2)
C416 0.0569(19) 0.093(3) 0.071(2) 0.0103(18) -0.0034(16) -0.0070(18)
C42 0.0701(19) 0.0500(15) 0.0472(14) -0.0040(12) 0.0134(13) 0.0057(14)
C421 0.0680(18) 0.0506(15) 0.0442(14) -0.0071(12) 0.0201(13) 0.0050(14)
C422 0.072(2) 0.074(2) 0.0643(19) -0.0030(16) 0.0166(16) 0.0008(17)
C423 0.097(3) 0.086(3) 0.091(3) -0.004(2) 0.031(2) -0.028(2)
C424 0.119(3) 0.065(2) 0.081(2) 0.0079(19) 0.045(2) -0.002(2)
C425 0.095(3) 0.072(2) 0.0585(18) 0.0132(16) 0.0301(18) 0.024(2)
C426 0.072(2) 0.0677(19) 0.0521(16) -0.0011(14) 0.0202(14) 0.0025(16)
C43 0.0578(16) 0.0475(15) 0.0498(15) 0.0020(12) 0.0035(12) -0.0045(12)
C431 0.0624(17) 0.0385(13) 0.0557(15) 0.0016(12) 0.0025(13) -0.0019(12)
C432 0.091(2) 0.0481(17) 0.0668(19) -0.0080(14) 0.0055(17) 0.0048(16)
C433 0.102(3) 0.054(2) 0.111(3) -0.013(2) 0.023(2) 0.0201(19)
C434 0.088(3) 0.070(2) 0.121(3) 0.013(2) -0.004(3) 0.026(2)
C435 0.093(3) 0.077(2) 0.080(2) 0.017(2) -0.008(2) 0.014(2)
C436 0.077(2) 0.0572(18) 0.0557(17) 0.0077(14) 0.0024(15) 0.0035(15)
Cu1 0.0582(2) 0.04529(18) 0.05193(18) 0.00320(14) 0.00690(15) -0.00104(15)
Br1 0.0763(2) 0.05168(17) 0.0857(2) -0.01047(16) 0.00380(17) -0.01327(15)
P11 0.0474(4) 0.0423(3) 0.0459(3) 0.0029(3) 0.0125(3) -0.0009(3)
P12 0.0641(5) 0.0432(4) 0.0502(4) 0.0006(3) 0.0013(3) -0.0026(3)
C11 0.0554(16) 0.0542(16) 0.0611(16) 0.0108(13) 0.0224(13) 0.0037(13)
C111 0.0569(17) 0.0552(16) 0.0591(16) 0.0107(13) 0.0261(14) 0.0046(13)
C112 0.0573(19) 0.083(2) 0.089(2) -0.0095(19) 0.0238(17) 0.0013(17)
C113 0.055(2) 0.125(4) 0.119(3) 0.000(3) 0.026(2) 0.016(2)
C114 0.093(3) 0.097(3) 0.108(3) 0.003(3) 0.052(3) 0.028(2)
C115 0.105(3) 0.075(2) 0.074(2) -0.0031(18) 0.041(2) 0.010(2)
C116 0.072(2) 0.071(2) 0.0577(17) 0.0057(15) 0.0246(15) 0.0062(16)
C12 0.0574(16) 0.0509(15) 0.0596(16) -0.0035(13) 0.0209(13) 0.0028(13)
C121 0.0571(17) 0.0495(15) 0.0689(18) 0.0038(14) 0.0282(15) 0.0127(13)
C122 0.069(2) 0.0563(18) 0.095(2) 0.0020(17) 0.0343(18) 0.0097(15)
C123 0.089(3) 0.064(2) 0.127(3) 0.031(2) 0.063(3) 0.017(2)
C124 0.088(3) 0.105(3) 0.107(3) 0.048(3) 0.047(3) 0.040(3)
C125 0.074(2) 0.111(3) 0.081(2) 0.020(2) 0.0135(19) 0.027(2)
C126 0.0591(19) 0.070(2) 0.080(2) 0.0100(17) 0.0135(16) 0.0105(16)
C13 0.0536(16) 0.0532(15) 0.0470(14) -0.0036(12) 0.0094(12) -0.0027(12)
C131 0.0502(15) 0.0488(15) 0.0467(14) -0.0049(12) 0.0051(12) -0.0072(12)
C132 0.0644(18) 0.0546(17) 0.0636(18) -0.0016(14) 0.0110(14) -0.0036(14)
C133 0.095(3) 0.0599(19) 0.073(2) 0.0104(16) 0.0087(19) -0.0115(19)
C134 0.095(3) 0.079(2) 0.069(2) 0.0017(18) 0.0276(19) -0.029(2)
C135 0.067(2) 0.080(2) 0.081(2) -0.0078(19) 0.0298(18) -0.0139(18)
C136 0.0561(17) 0.0584(17) 0.0660(18) -0.0007(14) 0.0119(14) -0.0050(14)
C21 0.088(2) 0.0656(19) 0.0567(18) -0.0038(15) -0.0078(16) -0.0146(17)
C211 0.077(2) 0.0581(19) 0.0625(18) -0.0104(15) -0.0221(16) -0.0043(16)
C212 0.105(3) 0.075(3) 0.121(3) 0.002(2) -0.056(3) 0.006(2)
C213 0.096(4) 0.106(4) 0.188(6) -0.054(4) -0.078(4) 0.032(3)
C214 0.069(3) 0.152(5) 0.147(5) -0.077(4) -0.023(3) 0.021(3)
C215 0.087(3) 0.125(4) 0.118(4) -0.013(3) 0.013(3) -0.002(3)
C216 0.072(2) 0.081(2) 0.096(3) -0.005(2) 0.002(2) 0.0071(19)
C22 0.078(2) 0.0473(16) 0.0616(17) 0.0105(13) 0.0102(15) -0.0044(14)
C221 0.084(2) 0.0544(17) 0.0480(15) 0.0071(13) 0.0202(15) -0.0067(15)
C222 0.105(3) 0.099(3) 0.0526(18) -0.0012(19) 0.0230(18) -0.004(2)
C223 0.153(4) 0.100(3) 0.074(3) -0.025(2) 0.052(3) -0.013(3)
C224 0.182(5) 0.077(3) 0.101(3) -0.001(3) 0.072(4) 0.023(3)
C225 0.129(4) 0.099(3) 0.082(3) 0.013(2) 0.035(3) 0.042(3)
C226 0.098(3) 0.076(2) 0.0612(19) 0.0001(17) 0.0188(19) 0.014(2)
C23 0.0640(18) 0.0493(16) 0.0673(18) -0.0026(14) -0.0041(15) 0.0056(14)
C231 0.0619(18) 0.0448(15) 0.0622(17) -0.0046(13) 0.0035(14) 0.0082(13)
C232 0.084(2) 0.0499(17) 0.0678(19) 0.0067(15) -0.0027(16) -0.0022(16)
C233 0.089(3) 0.0527(19) 0.096(3) -0.0007(18) -0.007(2) -0.0085(17)
C234 0.101(3) 0.069(2) 0.086(3) -0.028(2) -0.012(2) 0.004(2)
C235 0.111(3) 0.098(3) 0.060(2) -0.018(2) 0.013(2) -0.001(2)
C236 0.085(2) 0.070(2) 0.069(2) -0.0036(17) 0.0177(18) -0.0058(18)

loop_
_atom_type_symbol
_atom_type_description
_atom_type_scat_dispersion_real
_atom_type_scat_dispersion_imag
_atom_type_scat_source
C C 0.0033 0.0016 'International Tables Vol C Tables 4.2.6.8 and 6.1.1.4'
H H 0.0000 0.0000 'International Tables Vol C Tables 4.2.6.8 and 6.1.1.4'
P P 0.1023 0.0942 'International Tables Vol C Tables 4.2.6.8 and 6.1.1.4'
Cu Cu 0.3201 1.2651 'International Tables Vol C Tables 4.2.6.8 and 6.1.1.4'
Br Br -0.2901 2.4595 'International Tables Vol C Tables 4.2.6.8 and 6.1.1.4'

loop_
_geom_angle_atom_site_label_1
_geom_angle_atom_site_label_2
_geom_angle_atom_site_label_3
_geom_angle
_geom_angle_site_symmetry_1
_geom_angle_site_symmetry_3
_geom_angle_publ_flag
P42 Cu2 P32 139.86(3) . . ?
P42 Cu2 Br2 113.09(2) . . ?
P32 Cu2 Br2 106.92(2) . . ?
C31 P32 C33 102.15(13) . . ?
C31 P32 C32 104.08(14) . . ?
C33 P32 C32 103.06(13) . . ?
C31 P32 Cu2 120.93(9) . . ?
C33 P32 Cu2 113.20(10) . . ?
C32 P32 Cu2 111.51(9) . . ?
C43 P42 C42 101.92(13) . . ?
C43 P42 C41 101.59(13) . . ?
C42 P42 C41 100.74(13) . . ?
C43 P42 Cu2 122.09(9) . . ?
C42 P42 Cu2 113.79(10) . . ?
C41 P42 Cu2 113.85(10) . . ?
C311 C31 P32 113.47(18) . . ?
C316 C311 C312 118.3(3) . . ?
C316 C311 C31 120.5(3) . . ?
C312 C311 C31 121.2(3) . . ?
C311 C312 C313 120.5(4) . . ?
C314 C313 C312 120.1(4) . . ?
C313 C314 C315 120.5(4) . . ?
C314 C315 C316 119.3(4) . . ?
C311 C316 C315 121.2(4) . . ?
C321 C32 P32 118.17(19) . . ?
C322 C321 C326 117.3(3) . . ?
C322 C321 C32 122.2(3) . . ?
C326 C321 C32 120.5(3) . . ?
C321 C322 C323 120.8(4) . . ?
C324 C323 C322 120.3(4) . . ?
C325 C324 C323 119.8(4) . . ?
C324 C325 C326 120.3(4) . . ?
C325 C326 C321 121.5(4) . . ?
C331 C33 P32 114.48(18) . . ?
C332 C331 C336 118.1(3) . . ?
C332 C331 C33 122.0(3) . . ?
C336 C331 C33 119.9(3) . . ?
C331 C332 C333 120.0(3) . . ?
C334 C333 C332 120.5(3) . . ?
C335 C334 C333 119.7(3) . . ?
C334 C335 C336 120.3(3) . . ?
C335 C336 C331 121.4(3) . . ?
C411 C41 P42 113.51(18) . . ?
C416 C411 C412 119.0(3) . . ?
C416 C411 C41 120.2(3) . . ?
C412 C411 C41 120.7(3) . . ?
C411 C412 C413 119.9(3) . . ?
C414 C413 C412 120.1(4) . . ?
C145 C414 C413 119.8(4) . . ?
C414 C145 C416 120.4(4) . . ?
C145 C416 C411 120.7(4) . . ?
C421 C42 P42 113.57(18) . . ?
C422 C421 C426 117.7(3) . . ?
C422 C421 C42 121.1(3) . . ?
C426 C421 C42 121.2(3) . . ?
C421 C422 C423 121.3(3) . . ?
C424 C423 C422 119.9(4) . . ?
C425 C424 C423 120.2(3) . . ?
C424 C425 C426 120.0(3) . . ?
C425 C426 C421 120.9(3) . . ?
C431 C43 P42 114.51(19) . . ?
C432 C431 C436 118.3(3) . . ?
C432 C431 C43 121.0(3) . . ?
C436 C431 C43 120.6(3) . . ?
C431 C432 C433 120.6(3) . . ?
C432 C433 C434 120.1(4) . . ?
C435 C434 C433 119.4(4) . . ?
C434 C435 C436 120.6(3) . . ?
C435 C436 C431 120.9(3) . . ?
P12 Cu1 P11 138.92(3) . . ?
P12 Cu1 Br1 119.83(2) . . ?
P11 Cu1 Br1 100.76(2) . . ?
C11 P11 C13 101.37(13) . . ?
C11 P11 C12 103.56(12) . . ?
C13 P11 C12 104.40(13) . . ?
C11 P11 Cu1 108.30(10) . . ?
C13 P11 Cu1 126.09(9) . . ?
C12 P11 Cu1 110.72(9) . . ?
C22 P12 C23 105.19(14) . . ?
C22 P12 C21 101.30(15) . . ?
C23 P12 C21 100.11(15) . . ?
C22 P12 Cu1 107.66(10) . . ?
C23 P12 Cu1 122.39(10) . . ?
C21 P12 Cu1 117.72(11) . . ?
C111 C11 P11 111.70(19) . . ?
C116 C111 C112 118.7(3) . . ?
C116 C111 C11 120.8(3) . . ?
C112 C111 C11 120.5(3) . . ?
C111 C112 C113 119.9(4) . . ?
C114 C113 C112 119.9(4) . . ?
C115 C114 C113 120.7(4) . . ?
C114 C115 C116 120.0(4) . . ?
C115 C116 C111 120.8(3) . . ?
C121 C12 P11 115.57(19) . . ?
C126 C121 C122 118.0(3) . . ?
C126 C121 C12 122.5(3) . . ?
C122 C121 C12 119.5(3) . . ?
C121 C122 C123 120.6(4) . . ?
C124 C123 C122 119.6(4) . . ?
C125 C124 C123 120.4(4) . . ?
C124 C125 C126 120.5(4) . . ?
C121 C126 C125 120.9(3) . . ?
C131 C13 P11 114.75(18) . . ?
C132 C131 C136 117.9(3) . . ?
C132 C131 C13 120.3(3) . . ?
C136 C131 C13 121.8(3) . . ?
C131 C132 C133 121.0(3) . . ?
C134 C133 C132 120.3(3) . . ?
C135 C134 C133 119.7(3) . . ?
C134 C135 C136 120.3(3) . . ?
C135 C136 C131 120.8(3) . . ?
C211 C21 P12 114.2(2) . . ?
C216 C211 C212 117.2(4) . . ?
C216 C211 C21 121.9(3) . . ?
C212 C211 C21 120.8(4) . . ?
C213 C212 C211 121.3(5) . . ?
C214 C213 C212 120.9(5) . . ?
C213 C214 C215 119.6(5) . . ?
C214 C215 C216 119.9(5) . . ?
C211 C216 C215 121.0(4) . . ?
C221 C22 P12 111.26(19) . . ?
C226 C221 C222 118.0(3) . . ?
C226 C221 C22 120.6(3) . . ?
C222 C221 C22 121.5(3) . . ?
C223 C222 C221 120.7(4) . . ?
C224 C223 C222 120.4(4) . . ?
C223 C224 C225 120.0(4) . . ?
C224 C225 C226 119.7(4) . . ?
C221 C226 C225 121.3(4) . . ?
C231 C23 P12 116.4(2) . . ?
C232 C231 C236 118.4(3) . . ?
C232 C231 C23 120.2(3) . . ?
C236 C231 C23 121.3(3) . . ?
C231 C232 C233 120.7(3) . . ?
C234 C233 C232 120.3(3) . . ?
C235 C234 C233 119.6(3) . . ?
C234 C235 C236 120.8(4) . . ?
C235 C236 C231 120.1(3) . . ?

loop_
_geom_bond_atom_site_label_1
_geom_bond_atom_site_label_2
_geom_bond_distance
_geom_bond_site_symmetry_2
_geom_bond_publ_flag
Cu2 P42 2.2396(7) . ?
Cu2 P32 2.2509(7) . ?
Cu2 Br2 2.3995(4) . ?
P32 C31 1.834(3) . ?
P32 C33 1.842(3) . ?
P32 C32 1.849(3) . ?
P42 C43 1.841(3) . ?
P42 C42 1.842(3) . ?
P42 C41 1.842(3) . ?
C31 C311 1.511(4) . ?
C311 C316 1.376(4) . ?
C311 C312 1.381(4) . ?
C312 C313 1.388(6) . ?
C313 C314 1.360(7) . ?
C314 C315 1.366(6) . ?
C315 C316 1.387(5) . ?
C32 C321 1.512(4) . ?
C321 C322 1.372(5) . ?
C321 C326 1.385(5) . ?
C322 C323 1.396(5) . ?
C323 C324 1.360(6) . ?
C324 C325 1.350(6) . ?
C325 C326 1.380(5) . ?
C33 C331 1.506(4) . ?
C331 C332 1.384(4) . ?
C331 C336 1.387(4) . ?
C332 C333 1.394(5) . ?
C333 C334 1.370(5) . ?
C334 C335 1.363(5) . ?
C335 C336 1.372(5) . ?
C41 C411 1.510(4) . ?
C411 C416 1.380(4) . ?
C411 C412 1.383(4) . ?
C412 C413 1.396(5) . ?
C413 C414 1.377(6) . ?
C414 C145 1.365(6) . ?
C145 C416 1.380(5) . ?
C42 C421 1.507(4) . ?
C421 C422 1.373(4) . ?
C421 C426 1.387(4) . ?
C422 C423 1.387(5) . ?
C423 C424 1.364(5) . ?
C424 C425 1.359(5) . ?
C425 C426 1.387(4) . ?
C43 C431 1.500(4) . ?
C431 C432 1.381(4) . ?
C431 C436 1.388(4) . ?
C432 C433 1.383(5) . ?
C433 C434 1.384(5) . ?
C434 C435 1.366(5) . ?
C435 C436 1.374(5) . ?
Cu1 P12 2.2127(8) . ?
Cu1 P11 2.2436(7) . ?
Cu1 Br1 2.4034(4) . ?
P11 C11 1.836(3) . ?
P11 C13 1.847(3) . ?
P11 C12 1.853(3) . ?
P12 C22 1.837(3) . ?
P12 C23 1.838(3) . ?
P12 C21 1.848(3) . ?
C11 C111 1.507(4) . ?
C111 C116 1.383(4) . ?
C111 C112 1.386(4) . ?
C112 C113 1.390(5) . ?
C113 C114 1.374(6) . ?
C114 C115 1.350(5) . ?
C115 C116 1.383(4) . ?
C12 C121 1.506(4) . ?
C121 C126 1.378(4) . ?
C121 C122 1.388(4) . ?
C122 C123 1.396(5) . ?
C123 C124 1.360(6) . ?
C124 C125 1.359(6) . ?
C125 C126 1.380(5) . ?
C13 C131 1.504(4) . ?
C131 C132 1.380(4) . ?
C131 C136 1.390(4) . ?
C132 C133 1.386(4) . ?
C133 C134 1.370(5) . ?
C134 C135 1.367(5) . ?
C135 C136 1.384(4) . ?
C21 C211 1.489(5) . ?
C211 C216 1.369(5) . ?
C211 C212 1.390(5) . ?
C212 C213 1.373(7) . ?
C213 C214 1.337(8) . ?
C214 C215 1.377(7) . ?
C215 C216 1.389(6) . ?
C22 C221 1.505(4) . ?
C221 C226 1.378(5) . ?
C221 C222 1.388(4) . ?
C222 C223 1.379(6) . ?
C223 C224 1.365(6) . ?
C224 C225 1.372(6) . ?
C225 C226 1.384(5) . ?
C23 C231 1.505(4) . ?
C231 C232 1.377(4) . ?
C231 C236 1.386(4) . ?
C232 C233 1.379(4) . ?
C233 C234 1.371(5) . ?
C234 C235 1.358(5) . ?
C235 C236 1.385(5) . ?
